data_1533213
loop_
_publ_author_name
'Naumov, N.G.'
'Cordier, S.'
'Perrin, C.'

_publ_section_title
;
 Synthesis and structures of new cyanide and thiocyanate complexes based
 on (Nb6 Cl(i)12) cluster core: Cs4 (Nb6 Cl(i)12 (C N)(a)6)* (H2 O), Cs4
 (Nb6 Cl(i)12 (N C S)(a)6) and the double salt (Me4 N)4 (Nb6 Cl(i)12 (C
 N)(a)6) * 2((Me4 N Cl) * (H 2O))
;
_journal_name_full 'Solid State Sciences'
_journal_page_first 1359
_journal_page_last 1367
_journal_volume 5
_journal_year 2003
_chemical_formula_sum 'C30 H76 Cl14 N12 Nb6 O2'
_chemical_name_systematic
;
(((C H3)4 N)4 (Cl12 (Nb (C N))6)) (((C H3)4 N) Cl)2 (H2 O)2
;
_space_group_IT_number 2
_symmetry_space_group_name_Hall '-P 1'
_symmetry_space_group_name_H-M 'P -1'
_cell_angle_alpha 64.93
_cell_angle_beta 78.79
_cell_angle_gamma 60.31
_cell_formula_units_Z 1
_cell_length_a 12.7159
_cell_length_b 12.8099
_cell_length_c 12.9326
_cell_volume 1657.301
_citation_journal_id_ASTM SSSCFJ
_cod_data_source_file Naumov_SSSCFJ_2003_968.cif
_cod_data_source_block C30H76Cl14N12Nb6O2
_cod_database_code 1533213

loop_
_symmetry_equiv_pos_as_xyz
x,y,z
-x,-y,-z

loop_
_atom_site_label
_atom_site_type_symbol
_atom_site_fract_x
_atom_site_fract_y
_atom_site_fract_z
_atom_site_occupancy
_atom_site_U_iso_or_equiv
Cl3 Cl-1 0.7458 -0.0445 0.0569 1 0.0
C10 C 0.5718 0.5921 0.0769 1 0.0
N4 N+1 0.0853 0.305 0.3708 1 0.0
C1 C 0.7714 0.4184 0.8561 1 0.0
Cl6 Cl-1 0.7541 0.2094 0.8143 1 0.0
C6 C 0.0439 0.3788 0.249 1 0.0
Cl4 Cl-1 0.9842 0.0099 0.2658 1 0.0
Cl2 Cl-1 0.7392 0.2196 0.0814 1 0.0
C7 C 0.223 0.2348 0.3747 1 0.0
C14 C 0.532 0.139 0.518 0.5 0.0
C8 C 0.7445 0.6353 0.0239 1 0.0
O2 O-2 0.238 0.49 0.437 0.4 0.0
N2 N-1 0.6825 -0.0301 0.3513 1 0.0
Nb1 Nb+2 0.8925 0.2003 0.9313 1 0.0
C4 C 0.0424 0.2055 0.4309 1 0.0
C11 C 0.5597 0.7807 -0.0961 1 0.0
Nb3 Nb+2 0.1016 0.0222 0.0887 1 0.0
C13 C 0.496 0.176 0.553 0.5 0.0
C12 C 0.5743 0.2977 0.5618 1 0.0
N3 N-1 0.2809 0.0477 0.2315 1 0.0
C17 C 0.505 0.342 0.368 0.5 0.0
Cl5 Cl-1 0.0093 0.2521 0.7585 1 0.0
Cl1 Cl-1 0.9936 0.2625 0.0233 1 0.0
N1 N-1 0.707 0.5278 0.8183 1 0.0
C9 C 0.5617 0.7807 0.096 1 0.0
C16 C 0.694 0.17 0.428 0.5 0.0
C2 C 0.7563 -0.0282 0.2831 1 0.0
C15 C 0.713 0.155 0.482 0.5 0.0
C5 C 0.0367 0.4027 0.4246 1 0.0
N5 N+1 0.6089 0.6987 0.023 1 0.0
C3 C 0.218 0.0421 0.1853 1 0.0
Nb2 Nb+2 0.8842 -0.0141 0.1376 1 0.0
C18 C 0.484 0.38 0.403 0.5 0.0
N6 N+1 0.5717 0.2457 0.48 1 0.0
O1 O-2 0.255 0.305 0.611 0.6 0.0
Cl7 Cl-1 0.7243 0.4851 0.346 1 0.0
